data_7232119
loop_
_publ_author_name
'Rani, Jyoti'
'Kaur, Gurkiran'
'Sushila, Sushila'
'Diksha, Diksha'
'Yadav, Rashmi'
'Kataria, Ramesh'
'Venugopalan, Paloth'
'Natarajan, Palani'
'Chaudhary, Arvind'
'Patra, Ranjan'

_publ_section_title
;
 Wheel-and-axle topology-driven halogen bonds: formation of ladder, 1D and
 2D networks in hexa-coordinated Sn(iv) porphyrins
;
_journal_issue 7
_journal_name_full CrystEngComm
_journal_page_first 1150
_journal_paper_doi 10.1039/C8CE01877D
_journal_volume 21
_journal_year 2019
_chemical_formula_sum 'C58 H32 I6 N4 O4 Sn'
_chemical_formula_weight 1728.96
_chemical_name_common 3-Iodobenzoate-tin-tetraiodoporphrin
_space_group_crystal_system triclinic
_space_group_IT_number 2
_space_group_name_Hall '-P 1'
_space_group_name_H-M_alt 'P -1'
_symmetry_space_group_name_Hall '-P 1'
_symmetry_space_group_name_H-M 'P -1'
_atom_sites_solution_hydrogens geom
_audit_creation_method SHELXL-2018/3
_audit_update_record
;
2018-10-31 deposited with the CCDC.
2019-01-02 downloaded from the CCDC.
;
_cell_angle_alpha 69.576(5)
_cell_angle_beta 85.741(4)
_cell_angle_gamma 87.539(4)
_cell_formula_units_Z 1
_cell_length_a 8.0433(4)
_cell_length_b 12.3567(6)
_cell_length_c 15.1084(9)
_cell_measurement_reflns_used 10296
_cell_measurement_temperature 293(2)
_cell_measurement_theta_max 26.6620
_cell_measurement_theta_min 3.3030
_cell_volume 1403.09(14)
_computing_cell_refinement 'CrysAlisPro 1.171.39.33c (Rigaku OD, 2017)'
_computing_data_collection 'CrysAlisPro 1.171.39.33c (Rigaku OD, 2017)'
_computing_data_reduction 'CrysAlisPro 1.171.39.33c (Rigaku OD, 2017)'
_computing_molecular_graphics SHELX
_computing_structure_refinement 'SHELXL-2018/3 (Sheldrick, 2018)'
_computing_structure_solution 'SHELXT 2014/5 (Sheldrick, 2014)'
_diffrn_ambient_temperature 293(2)
_diffrn_measured_fraction_theta_full 0.997
_diffrn_measured_fraction_theta_max 0.997
_diffrn_measurement_device_type 'SuperNova, Single source at offset/far, HyPix3000'
_diffrn_measurement_method '\w scans'
_diffrn_radiation_type MoK\a
_diffrn_radiation_wavelength 0.71073
_diffrn_reflns_av_R_equivalents 0.0404
_diffrn_reflns_av_unetI/netI 0.0394
_diffrn_reflns_Laue_measured_fraction_full 0.997
_diffrn_reflns_Laue_measured_fraction_max 0.997
_diffrn_reflns_limit_h_max 9
_diffrn_reflns_limit_h_min -9
_diffrn_reflns_limit_k_max 14
_diffrn_reflns_limit_k_min -14
_diffrn_reflns_limit_l_max 17
_diffrn_reflns_limit_l_min -15
_diffrn_reflns_number 18223
_diffrn_reflns_point_group_measured_fraction_full 0.997
_diffrn_reflns_point_group_measured_fraction_max 0.997
_diffrn_reflns_theta_full 24.995
_diffrn_reflns_theta_max 24.995
_diffrn_reflns_theta_min 3.239
_diffrn_source 'micro-focus sealed X-ray tube'
_exptl_absorpt_coefficient_mu 3.805
_exptl_absorpt_correction_T_max 1.00000
_exptl_absorpt_correction_T_min 0.59506
_exptl_absorpt_correction_type multi-scan
_exptl_absorpt_process_details
;
CrysAlisPro 1.171.39.46 (Rigaku Oxford Diffraction, 2018)
Empirical absorption correction using spherical harmonics,
 implemented in SCALE3 ABSPACK scaling algorithm.
;
_exptl_crystal_colour purple
_exptl_crystal_density_diffrn 2.046
_exptl_crystal_description Block
_exptl_crystal_F_000 808
_exptl_crystal_size_max 0.170
_exptl_crystal_size_mid 0.150
_exptl_crystal_size_min 0.110
_refine_diff_density_max 1.400
_refine_diff_density_min -2.008
_refine_diff_density_rms 0.113
_refine_ls_extinction_method none
_refine_ls_goodness_of_fit_ref 1.084
_refine_ls_hydrogen_treatment constr
_refine_ls_matrix_type full
_refine_ls_number_parameters 331
_refine_ls_number_reflns 4928
_refine_ls_number_restraints 0
_refine_ls_restrained_S_all 1.084
_refine_ls_R_factor_all 0.0584
_refine_ls_R_factor_gt 0.0465
_refine_ls_shift/su_max 0.000
_refine_ls_shift/su_mean 0.000
_refine_ls_structure_factor_coef Fsqd
_refine_ls_weighting_details 'w=1/[\s^2^(Fo^2^)+(0.0728P)^2^+1.0285P] where P=(Fo^2^+2Fc^2^)/3'
_refine_ls_weighting_scheme calc
_refine_ls_wR_factor_gt 0.1269
_refine_ls_wR_factor_ref 0.1358
_reflns_Friedel_coverage 0.000
_reflns_number_gt 3971
_reflns_number_total 4928
_reflns_threshold_expression 'I > 2\s(I)'
_cod_data_source_file c8ce01877d2.cif
_cod_data_source_block shelx_CCDC3
_cod_depositor_comments 'Adding full bibliography for 7232116--7232123.cif.'
_cod_database_code 7232119
_shelx_shelxl_version_number 2018/3
_shelx_space_group_comment
;
The symmetry employed for this shelxl refinement is uniquely defined
by the following loop, which should always be used as a source of
symmetry information in preference to the above space-group names.
They are only intended as comments.
;
_shelx_estimated_absorpt_t_min 0.564
_shelx_estimated_absorpt_t_max 0.680

loop_
_space_group_symop_operation_xyz
'x, y, z'
'-x, -y, -z'

loop_
_atom_site_label
_atom_site_type_symbol
_atom_site_fract_x
_atom_site_fract_y
_atom_site_fract_z
_atom_site_U_iso_or_equiv
_atom_site_adp_type
_atom_site_occupancy
_atom_site_site_symmetry_order
_atom_site_calc_flag
_atom_site_refinement_flags_posn
_atom_site_refinement_flags_adp
_atom_site_refinement_flags_occupancy
Sn1 Sn 0.500000 0.500000 0.500000 0.03128(17) Uani 1 2 d S . P
I1 I -0.33444(6) 0.98232(5) 0.08696(4) 0.0799(2) Uani 1 1 d . . .
I2 I 1.07444(11) 0.26696(5) -0.00313(4) 0.1149(3) Uani 1 1 d . . .
I3 I 0.75863(10) 0.87145(6) 0.73373(5) 0.1127(3) Uani 1 1 d . . .
N1 N 0.2736(5) 0.5808(4) 0.5190(3) 0.0344(10) Uani 1 1 d . . .
N2 N 0.4585(5) 0.5377(4) 0.3572(3) 0.0332(10) Uani 1 1 d . . .
O1 O 0.6220(4) 0.6522(3) 0.4810(3) 0.0428(9) Uani 1 1 d . . .
O2 O 0.4834(6) 0.7865(4) 0.3684(3) 0.0628(12) Uani 1 1 d . . .
C1 C 0.2188(6) 0.6039(5) 0.5987(4) 0.0373(12) Uani 1 1 d . . .
C2 C 0.0749(6) 0.6781(5) 0.5772(4) 0.0421(14) Uani 1 1 d . . .
H2A H 0.011702 0.706084 0.618942 0.051 Uiso 1 1 calc R U .
C3 C 0.0476(6) 0.7000(5) 0.4865(4) 0.0410(13) Uani 1 1 d . . .
H3A H -0.038919 0.745822 0.454408 0.049 Uiso 1 1 calc R U .
C4 C 0.1721(6) 0.6418(4) 0.4467(4) 0.0352(12) Uani 1 1 d . . .
C5 C 0.1949(6) 0.6517(4) 0.3524(4) 0.0364(12) Uani 1 1 d . . .
C6 C 0.3270(6) 0.6014(5) 0.3108(4) 0.0382(12) Uani 1 1 d . . .
C7 C 0.3471(7) 0.6078(5) 0.2143(4) 0.0475(14) Uani 1 1 d . . .
H7A H 0.275917 0.646506 0.167067 0.057 Uiso 1 1 calc R U .
C8 C 0.4852(7) 0.5490(5) 0.2034(4) 0.0467(14) Uani 1 1 d . . .
H8A H 0.527293 0.539892 0.147370 0.056 Uiso 1 1 calc R U .
C9 C 0.5579(6) 0.5018(5) 0.2938(4) 0.0370(12) Uani 1 1 d . . .
C10 C 0.7050(6) 0.4353(5) 0.3144(4) 0.0367(12) Uani 1 1 d . . .
C11 C 0.0740(6) 0.7279(5) 0.2868(4) 0.0390(13) Uani 1 1 d . . .
C12 C -0.0907(6) 0.6958(5) 0.2924(4) 0.0426(13) Uani 1 1 d . . .
H12A H -0.124877 0.625166 0.336058 0.051 Uiso 1 1 calc R U .
C13 C -0.2059(7) 0.7681(6) 0.2334(4) 0.0498(15) Uani 1 1 d . . .
H13A H -0.315103 0.745011 0.235660 0.060 Uiso 1 1 calc R U .
C14 C -0.1556(7) 0.8729(5) 0.1725(4) 0.0458(14) Uani 1 1 d . . .
C15 C 0.0064(8) 0.9068(6) 0.1653(5) 0.0556(16) Uani 1 1 d . . .
H15A H 0.039145 0.978216 0.122219 0.067 Uiso 1 1 calc R U .
C16 C 0.1203(7) 0.8340(5) 0.2227(4) 0.0497(15) Uani 1 1 d . . .
H16A H 0.230176 0.856887 0.218023 0.060 Uiso 1 1 calc R U .
C17 C 0.7891(7) 0.4009(5) 0.2354(4) 0.0439(14) Uani 1 1 d . . .
C18 C 0.7140(9) 0.3247(6) 0.2029(5) 0.0633(18) Uani 1 1 d . . .
H18A H 0.608413 0.297415 0.227673 0.076 Uiso 1 1 calc R U .
C19 C 0.7953(11) 0.2887(7) 0.1333(5) 0.075(2) Uani 1 1 d . . .
H19A H 0.744868 0.237187 0.111525 0.090 Uiso 1 1 calc R U .
C20 C 0.9489(11) 0.3295(7) 0.0975(5) 0.072(2) Uani 1 1 d . . .
C21 C 1.0259(10) 0.4059(6) 0.1263(5) 0.069(2) Uani 1 1 d . . .
H21A H 1.129822 0.434652 0.099417 0.082 Uiso 1 1 calc R U .
C22 C 0.9443(8) 0.4404(6) 0.1977(5) 0.0566(17) Uani 1 1 d . . .
H22A H 0.996487 0.490819 0.219827 0.068 Uiso 1 1 calc R U .
C23 C 0.5759(7) 0.7573(5) 0.4340(5) 0.0446(14) Uani 1 1 d . . .
C24 C 0.6479(7) 0.8465(5) 0.4658(5) 0.0496(15) Uani 1 1 d . . .
C25 C 0.6767(7) 0.8222(5) 0.5592(5) 0.0526(16) Uani 1 1 d . . .
H25A H 0.660503 0.747901 0.602353 0.063 Uiso 1 1 calc R U .
C26 C 0.7294(9) 0.9075(6) 0.5895(6) 0.069(2) Uani 1 1 d . . .
C27 C 0.7632(10) 1.0167(7) 0.5243(8) 0.087(3) Uani 1 1 d . . .
H27A H 0.801392 1.073837 0.544211 0.104 Uiso 1 1 calc R U .
C28 C 0.7403(11) 1.0394(7) 0.4320(7) 0.086(2) Uani 1 1 d . . .
H28A H 0.766366 1.111888 0.388382 0.103 Uiso 1 1 calc R U .
C29 C 0.6790(9) 0.9573(6) 0.4011(6) 0.0665(19) Uani 1 1 d . . .
H29A H 0.658454 0.975527 0.337761 0.080 Uiso 1 1 calc R U .

loop_
_atom_site_aniso_label
_atom_site_aniso_U_11
_atom_site_aniso_U_22
_atom_site_aniso_U_33
_atom_site_aniso_U_23
_atom_site_aniso_U_13
_atom_site_aniso_U_12
Sn1 0.0315(3) 0.0329(3) 0.0316(3) -0.0146(2) -0.0030(2) 0.0066(2)
I1 0.0809(4) 0.0829(4) 0.0787(4) -0.0290(3) -0.0418(3) 0.0388(3)
I2 0.1951(8) 0.0823(4) 0.0627(4) -0.0334(3) 0.0386(4) 0.0369(4)
I3 0.1537(6) 0.1017(5) 0.1105(5) -0.0640(4) -0.0567(5) 0.0156(5)
N1 0.034(2) 0.033(2) 0.037(3) -0.015(2) 0.0007(19) 0.0042(18)
N2 0.034(2) 0.033(2) 0.034(2) -0.0145(19) -0.0038(18) 0.0051(18)
O1 0.041(2) 0.032(2) 0.059(3) -0.0200(19) -0.0035(17) 0.0032(16)
O2 0.067(3) 0.053(3) 0.066(3) -0.015(2) -0.018(2) 0.002(2)
C1 0.037(3) 0.036(3) 0.042(3) -0.018(3) 0.000(2) 0.004(2)
C2 0.039(3) 0.044(3) 0.044(3) -0.019(3) -0.001(2) 0.015(3)
C3 0.034(3) 0.045(3) 0.044(3) -0.017(3) -0.007(2) 0.014(2)
C4 0.031(3) 0.031(3) 0.042(3) -0.012(2) -0.002(2) 0.003(2)
C5 0.032(3) 0.032(3) 0.043(3) -0.011(2) -0.005(2) 0.004(2)
C6 0.037(3) 0.040(3) 0.042(3) -0.020(3) -0.005(2) 0.004(2)
C7 0.051(3) 0.052(4) 0.044(3) -0.022(3) -0.012(3) 0.009(3)
C8 0.049(3) 0.061(4) 0.035(3) -0.024(3) -0.008(3) 0.010(3)
C9 0.039(3) 0.039(3) 0.034(3) -0.015(2) 0.000(2) 0.005(2)
C10 0.039(3) 0.038(3) 0.038(3) -0.019(3) 0.001(2) 0.004(2)
C11 0.035(3) 0.046(3) 0.039(3) -0.020(3) 0.000(2) 0.007(2)
C12 0.040(3) 0.045(3) 0.043(3) -0.014(3) -0.009(2) 0.002(3)
C13 0.036(3) 0.069(4) 0.052(4) -0.029(3) -0.007(3) 0.003(3)
C14 0.050(3) 0.051(4) 0.041(3) -0.022(3) -0.016(3) 0.021(3)
C15 0.064(4) 0.049(4) 0.050(4) -0.011(3) -0.005(3) -0.003(3)
C16 0.043(3) 0.046(4) 0.052(4) -0.004(3) -0.015(3) 0.002(3)
C17 0.053(3) 0.041(3) 0.040(3) -0.020(3) -0.003(3) 0.013(3)
C18 0.067(4) 0.073(5) 0.063(4) -0.042(4) -0.001(3) 0.003(4)
C19 0.107(6) 0.068(5) 0.063(5) -0.040(4) -0.004(4) 0.012(5)
C20 0.108(6) 0.063(5) 0.044(4) -0.024(4) 0.011(4) 0.025(4)
C21 0.082(5) 0.062(5) 0.059(4) -0.023(4) 0.022(4) 0.010(4)
C22 0.060(4) 0.054(4) 0.060(4) -0.029(3) 0.011(3) 0.001(3)
C23 0.035(3) 0.044(4) 0.057(4) -0.021(3) 0.003(3) 0.001(3)
C24 0.042(3) 0.039(3) 0.071(5) -0.023(3) -0.002(3) 0.007(3)
C25 0.052(4) 0.038(3) 0.071(5) -0.022(3) -0.013(3) 0.009(3)
C26 0.065(4) 0.061(5) 0.094(6) -0.041(4) -0.031(4) 0.020(4)
C27 0.096(6) 0.040(4) 0.129(8) -0.032(5) -0.035(6) 0.004(4)
C28 0.106(6) 0.044(4) 0.102(7) -0.014(5) -0.027(5) -0.009(4)
C29 0.071(4) 0.041(4) 0.081(5) -0.011(4) -0.010(4) 0.000(3)

loop_
_atom_type_symbol
_atom_type_description
_atom_type_scat_dispersion_real
_atom_type_scat_dispersion_imag
_atom_type_scat_source
C C 0.0033 0.0016 'International Tables Vol C Tables 4.2.6.8 and 6.1.1.4'
H H 0.0000 0.0000 'International Tables Vol C Tables 4.2.6.8 and 6.1.1.4'
I I -0.4742 1.8119 'International Tables Vol C Tables 4.2.6.8 and 6.1.1.4'
N N 0.0061 0.0033 'International Tables Vol C Tables 4.2.6.8 and 6.1.1.4'
O O 0.0106 0.0060 'International Tables Vol C Tables 4.2.6.8 and 6.1.1.4'
Sn Sn -0.6537 1.4246 'International Tables Vol C Tables 4.2.6.8 and 6.1.1.4'

loop_
_geom_angle_atom_site_label_1
_geom_angle_atom_site_label_2
_geom_angle_atom_site_label_3
_geom_angle
_geom_angle_site_symmetry_1
_geom_angle_site_symmetry_3
O1 Sn1 O1 180.0 2_666 .
O1 Sn1 N1 90.69(15) 2_666 .
O1 Sn1 N1 89.31(15) . .
O1 Sn1 N1 89.31(15) 2_666 2_666
O1 Sn1 N1 90.69(15) . 2_666
N1 Sn1 N1 180.0 . 2_666
O1 Sn1 N2 95.99(16) 2_666 2_666
O1 Sn1 N2 84.00(16) . 2_666
N1 Sn1 N2 89.78(16) . 2_666
N1 Sn1 N2 90.22(16) 2_666 2_666
O1 Sn1 N2 84.01(16) 2_666 .
O1 Sn1 N2 96.00(16) . .
N1 Sn1 N2 90.22(16) . .
N1 Sn1 N2 89.78(16) 2_666 .
N2 Sn1 N2 180.0 2_666 .
C1 N1 C4 108.2(4) . .
C1 N1 Sn1 125.6(3) . .
C4 N1 Sn1 124.8(3) . .
C6 N2 C9 108.4(4) . .
C6 N2 Sn1 125.8(3) . .
C9 N2 Sn1 125.8(3) . .
C23 O1 Sn1 128.2(3) . .
N1 C1 C10 125.8(4) . 2_666
N1 C1 C2 108.1(5) . .
C10 C1 C2 126.1(5) 2_666 .
C3 C2 C1 107.7(5) . .
C3 C2 H2A 126.2 . .
C1 C2 H2A 126.2 . .
C2 C3 C4 109.1(5) . .
C2 C3 H3A 125.4 . .
C4 C3 H3A 125.4 . .
N1 C4 C5 126.6(4) . .
N1 C4 C3 106.9(5) . .
C5 C4 C3 126.3(5) . .
C4 C5 C6 126.6(5) . .
C4 C5 C11 116.7(4) . .
C6 C5 C11 116.6(5) . .
N2 C6 C5 125.5(5) . .
N2 C6 C7 107.8(4) . .
C5 C6 C7 126.6(5) . .
C8 C7 C6 108.5(5) . .
C8 C7 H7A 125.8 . .
C6 C7 H7A 125.8 . .
C7 C8 C9 108.0(5) . .
C7 C8 H8A 126.0 . .
C9 C8 H8A 126.0 . .
N2 C9 C10 125.4(5) . .
N2 C9 C8 107.2(4) . .
C10 C9 C8 127.3(5) . .
C9 C10 C1 127.0(5) . 2_666
C9 C10 C17 116.4(5) . .
C1 C10 C17 116.7(4) 2_666 .
C16 C11 C12 118.3(5) . .
C16 C11 C5 121.1(5) . .
C12 C11 C5 120.5(5) . .
C11 C12 C13 120.9(6) . .
C11 C12 H12A 119.6 . .
C13 C12 H12A 119.6 . .
C14 C13 C12 118.8(5) . .
C14 C13 H13A 120.6 . .
C12 C13 H13A 120.6 . .
C13 C14 C15 121.5(5) . .
C13 C14 I1 117.9(4) . .
C15 C14 I1 120.5(5) . .
C14 C15 C16 119.3(6) . .
C14 C15 H15A 120.4 . .
C16 C15 H15A 120.4 . .
C11 C16 C15 121.1(6) . .
C11 C16 H16A 119.4 . .
C15 C16 H16A 119.4 . .
C22 C17 C18 118.9(5) . .
C22 C17 C10 120.5(5) . .
C18 C17 C10 120.5(5) . .
C17 C18 C19 120.4(7) . .
C17 C18 H18A 119.8 . .
C19 C18 H18A 119.8 . .
C20 C19 C18 119.2(7) . .
C20 C19 H19A 120.4 . .
C18 C19 H19A 120.4 . .
C19 C20 C21 122.3(6) . .
C19 C20 I2 118.4(6) . .
C21 C20 I2 119.3(6) . .
C20 C21 C22 118.2(7) . .
C20 C21 H21A 120.9 . .
C22 C21 H21A 120.9 . .
C17 C22 C21 121.0(7) . .
C17 C22 H22A 119.5 . .
C21 C22 H22A 119.5 . .
O2 C23 O1 125.8(5) . .
O2 C23 C24 120.2(5) . .
O1 C23 C24 114.0(5) . .
C25 C24 C29 119.2(6) . .
C25 C24 C23 120.5(6) . .
C29 C24 C23 120.2(6) . .
C24 C25 C26 120.3(7) . .
C24 C25 H25A 119.9 . .
C26 C25 H25A 119.9 . .
C25 C26 C27 119.9(8) . .
C25 C26 I3 119.8(6) . .
C27 C26 I3 120.3(6) . .
C28 C27 C26 119.7(8) . .
C28 C27 H27A 120.2 . .
C26 C27 H27A 120.2 . .
C27 C28 C29 121.3(8) . .
C27 C28 H28A 119.4 . .
C29 C28 H28A 119.4 . .
C28 C29 C24 119.5(8) . .
C28 C29 H29A 120.3 . .
C24 C29 H29A 120.3 . .

loop_
_geom_bond_atom_site_label_1
_geom_bond_atom_site_label_2
_geom_bond_distance
_geom_bond_site_symmetry_2
Sn1 O1 2.079(4) 2_666
Sn1 O1 2.079(4) .
Sn1 N1 2.088(4) .
Sn1 N1 2.088(4) 2_666
Sn1 N2 2.092(4) 2_666
Sn1 N2 2.092(4) .
I1 C14 2.111(5) .
I2 C20 2.110(6) .
I3 C26 2.096(8) .
N1 C1 1.371(6) .
N1 C4 1.390(7) .
N2 C6 1.372(7) .
N2 C9 1.380(6) .
O1 C23 1.297(7) .
O2 C23 1.226(7) .
C1 C10 1.407(8) 2_666
C1 C2 1.429(7) .
C2 C3 1.334(8) .
C2 H2A 0.9300 .
C3 C4 1.425(7) .
C3 H3A 0.9300 .
C4 C5 1.386(8) .
C5 C6 1.424(7) .
C5 C11 1.493(7) .
C6 C7 1.430(8) .
C7 C8 1.332(8) .
C7 H7A 0.9300 .
C8 C9 1.442(8) .
C8 H8A 0.9300 .
C9 C10 1.402(7) .
C10 C17 1.509(7) .
C11 C16 1.377(8) .
C11 C12 1.387(8) .
C12 C13 1.395(8) .
C12 H12A 0.9300 .
C13 C14 1.358(9) .
C13 H13A 0.9300 .
C14 C15 1.370(9) .
C15 C16 1.380(8) .
C15 H15A 0.9300 .
C16 H16A 0.9300 .
C17 C22 1.369(8) .
C17 C18 1.381(9) .
C18 C19 1.389(9) .
C18 H18A 0.9300 .
C19 C20 1.356(11) .
C19 H19A 0.9300 .
C20 C21 1.357(11) .
C21 C22 1.403(8) .
C21 H21A 0.9300 .
C22 H22A 0.9300 .
C23 C24 1.499(8) .
C24 C25 1.372(9) .
C24 C29 1.396(9) .
C25 C26 1.380(9) .
C25 H25A 0.9300 .
C26 C27 1.388(11) .
C27 C28 1.348(12) .
C27 H27A 0.9300 .
C28 C29 1.377(11) .
C28 H28A 0.9300 .
C29 H29A 0.9300 .

loop_
_geom_torsion_atom_site_label_1
_geom_torsion_atom_site_label_2
_geom_torsion_atom_site_label_3
_geom_torsion_atom_site_label_4
_geom_torsion
_geom_torsion_site_symmetry_1
_geom_torsion_site_symmetry_4
C4 N1 C1 C10 -175.7(5) . 2_666
Sn1 N1 C1 C10 -8.5(7) . 2_666
C4 N1 C1 C2 2.2(6) . .
Sn1 N1 C1 C2 169.4(4) . .
N1 C1 C2 C3 -1.2(6) . .
C10 C1 C2 C3 176.7(5) 2_666 .
C1 C2 C3 C4 -0.3(7) . .
C1 N1 C4 C5 173.0(5) . .
Sn1 N1 C4 C5 5.7(7) . .
C1 N1 C4 C3 -2.4(6) . .
Sn1 N1 C4 C3 -169.7(3) . .
C2 C3 C4 N1 1.7(6) . .
C2 C3 C4 C5 -173.7(5) . .
N1 C4 C5 C6 0.0(9) . .
C3 C4 C5 C6 174.5(5) . .
N1 C4 C5 C11 -176.5(5) . .
C3 C4 C5 C11 -2.1(8) . .
C9 N2 C6 C5 178.7(5) . .
Sn1 N2 C6 C5 -0.8(8) . .
C9 N2 C6 C7 -1.3(6) . .
Sn1 N2 C6 C7 179.1(4) . .
C4 C5 C6 N2 -2.7(9) . .
C11 C5 C6 N2 173.8(5) . .
C4 C5 C6 C7 177.4(6) . .
C11 C5 C6 C7 -6.1(8) . .
N2 C6 C7 C8 0.6(7) . .
C5 C6 C7 C8 -179.5(6) . .
C6 C7 C8 C9 0.4(7) . .
C6 N2 C9 C10 179.6(5) . .
Sn1 N2 C9 C10 -0.9(8) . .
C6 N2 C9 C8 1.6(6) . .
Sn1 N2 C9 C8 -178.9(4) . .
C7 C8 C9 N2 -1.2(7) . .
C7 C8 C9 C10 -179.2(6) . .
N2 C9 C10 C1 -2.2(9) . 2_666
C8 C9 C10 C1 175.4(6) . 2_666
N2 C9 C10 C17 176.9(5) . .
C8 C9 C10 C17 -5.5(9) . .
C4 C5 C11 C16 107.2(6) . .
C6 C5 C11 C16 -69.7(7) . .
C4 C5 C11 C12 -69.5(7) . .
C6 C5 C11 C12 113.6(6) . .
C16 C11 C12 C13 1.2(8) . .
C5 C11 C12 C13 178.0(5) . .
C11 C12 C13 C14 -2.5(8) . .
C12 C13 C14 C15 2.6(9) . .
C12 C13 C14 I1 -178.2(4) . .
C13 C14 C15 C16 -1.4(9) . .
I1 C14 C15 C16 179.4(5) . .
C12 C11 C16 C15 0.0(9) . .
C5 C11 C16 C15 -176.8(5) . .
C14 C15 C16 C11 0.1(9) . .
C9 C10 C17 C22 115.7(6) . .
C1 C10 C17 C22 -65.1(7) 2_666 .
C9 C10 C17 C18 -67.4(7) . .
C1 C10 C17 C18 111.8(6) 2_666 .
C22 C17 C18 C19 0.2(10) . .
C10 C17 C18 C19 -176.8(6) . .
C17 C18 C19 C20 -0.2(11) . .
C18 C19 C20 C21 -1.0(12) . .
C18 C19 C20 I2 177.0(6) . .
C19 C20 C21 C22 2.0(11) . .
I2 C20 C21 C22 -175.9(5) . .
C18 C17 C22 C21 0.9(9) . .
C10 C17 C22 C21 177.9(6) . .
C20 C21 C22 C17 -2.0(10) . .
Sn1 O1 C23 O2 -24.8(8) . .
Sn1 O1 C23 C24 155.8(4) . .
O2 C23 C24 C25 146.9(6) . .
O1 C23 C24 C25 -33.7(7) . .
O2 C23 C24 C29 -29.9(8) . .
O1 C23 C24 C29 149.5(5) . .
C29 C24 C25 C26 2.5(9) . .
C23 C24 C25 C26 -174.4(5) . .
C24 C25 C26 C27 -3.8(10) . .
C24 C25 C26 I3 176.3(4) . .
C25 C26 C27 C28 1.6(12) . .
I3 C26 C27 C28 -178.5(7) . .
C26 C27 C28 C29 2.0(13) . .
C27 C28 C29 C24 -3.3(12) . .
C25 C24 C29 C28 1.0(10) . .
C23 C24 C29 C28 178.0(6) . .
